data_2228338
loop_
_publ_author_name
'Fun, Hoong-Kun'
'Suwunwong, Thitipone'
'Chantrapromma, Suchada'
'Karalai, Chatchanok'

_publ_section_title
;
 (<i>E</i>)-1-(2-Furyl)-3-(3,4,5-trimethoxyphenyl)prop-2-en-1-one
;
_journal_coeditor_code HB5713
_journal_issue 12
_journal_name_full 'Acta Crystallographica Section E'
_journal_page_first o3070
_journal_page_last o3071
_journal_paper_doi 10.1107/S160053681004451X
_journal_volume 66
_journal_year 2010
_chemical_formula_iupac 'C16 H16 O5'
_chemical_formula_moiety 'C16 H16 O5'
_chemical_formula_sum 'C16 H16 O5'
_chemical_formula_weight 288.29
_chemical_melting_point_gt 420
_chemical_melting_point_lt 421
_chemical_name_systematic
;
(<i>E</i>)-1-(2-Furyl)-3-(3,4,5-trimethoxyphenyl)prop-2-en-1-one
;
_space_group_IT_number 33
_symmetry_cell_setting orthorhombic
_symmetry_space_group_name_Hall 'P 2c -2n'
_symmetry_space_group_name_H-M 'P n a 21'
_atom_sites_solution_hydrogens geom
_atom_sites_solution_primary direct
_atom_sites_solution_secondary difmap
_audit_creation_method SHELXL-97
_cell_angle_alpha 90.00
_cell_angle_beta 90.00
_cell_angle_gamma 90.00
_cell_formula_units_Z 4
_cell_length_a 24.2677(4)
_cell_length_b 3.99160(10)
_cell_length_c 14.0816(2)
_cell_measurement_reflns_used 2063
_cell_measurement_temperature 100
_cell_measurement_theta_max 30.00
_cell_measurement_theta_min 2.22
_cell_volume 1364.04(5)
_computing_cell_refinement 'SAINT (Bruker, 2005)'
_computing_data_collection 'APEX2 (Bruker, 2005)'
_computing_data_reduction 'SAINT (Bruker, 2005)'
_computing_molecular_graphics 'SHELXTL (Sheldrick, 2008)'
_computing_publication_material
;
SHELXTL (Sheldrick, 2008) and PLATON (Spek, 2009)
;
_computing_structure_refinement 'SHELXTL (Sheldrick, 2008)'
_computing_structure_solution 'SHELXTL (Sheldrick, 2008)'
_diffrn_ambient_temperature 100
_diffrn_measured_fraction_theta_full 1.000
_diffrn_measured_fraction_theta_max 1.000
_diffrn_measurement_device_type 'Bruker APEXII CCD'
_diffrn_measurement_method '\f and \w'
_diffrn_radiation_monochromator graphite
_diffrn_radiation_source 'sealed tube'
_diffrn_radiation_type MoK\a
_diffrn_radiation_wavelength 0.71073
_diffrn_reflns_av_R_equivalents 0.0349
_diffrn_reflns_av_sigmaI/netI 0.0196
_diffrn_reflns_limit_h_max 34
_diffrn_reflns_limit_h_min -29
_diffrn_reflns_limit_k_max 5
_diffrn_reflns_limit_k_min -5
_diffrn_reflns_limit_l_max 19
_diffrn_reflns_limit_l_min -19
_diffrn_reflns_number 17261
_diffrn_reflns_theta_full 30.00
_diffrn_reflns_theta_max 30.00
_diffrn_reflns_theta_min 2.22
_diffrn_standards_number 0
_exptl_absorpt_coefficient_mu 0.105
_exptl_absorpt_correction_T_max 0.9782
_exptl_absorpt_correction_T_min 0.9647
_exptl_absorpt_correction_type multi-scan
_exptl_absorpt_process_details '(SADABS; Bruker, 2005)'
_exptl_crystal_colour 'Pale yellow'
_exptl_crystal_density_diffrn 1.404
_exptl_crystal_density_method 'not measured'
_exptl_crystal_description Block
_exptl_crystal_F_000 608
_exptl_crystal_size_max 0.35
_exptl_crystal_size_mid 0.24
_exptl_crystal_size_min 0.21
_refine_diff_density_max 0.356
_refine_diff_density_min -0.221
_refine_ls_abs_structure_details none
_refine_ls_extinction_method none
_refine_ls_goodness_of_fit_ref 1.059
_refine_ls_hydrogen_treatment refall
_refine_ls_matrix_type full
_refine_ls_number_parameters 254
_refine_ls_number_reflns 2063
_refine_ls_number_restraints 1
_refine_ls_restrained_S_all 1.059
_refine_ls_R_factor_all 0.0423
_refine_ls_R_factor_gt 0.0378
_refine_ls_shift/su_max 0.001
_refine_ls_shift/su_mean 0.001
_refine_ls_structure_factor_coef Fsqd
_refine_ls_weighting_details 'calc w=1/[\s^2^(Fo^2^)+(0.0501P)^2^+0.4265P] where P=(Fo^2^+2Fc^2^)/3'
_refine_ls_weighting_scheme calc
_refine_ls_wR_factor_gt 0.0896
_refine_ls_wR_factor_ref 0.0923
_reflns_number_gt 1907
_reflns_number_total 2063
_reflns_threshold_expression I>2\s(I)
_cod_data_source_file hb5713.cif
_cod_data_source_block I
_cod_database_code 2228338
_cod_database_fobs_code 2228338

loop_
_symmetry_equiv_pos_as_xyz
'x, y, z'
'-x, -y, z+1/2'
'x+1/2, -y+1/2, z'
'-x+1/2, y+1/2, z+1/2'

loop_
_atom_site_type_symbol
_atom_site_label
_atom_site_fract_x
_atom_site_fract_y
_atom_site_fract_z
_atom_site_U_iso_or_equiv
_atom_site_adp_type
_atom_site_calc_flag
_atom_site_refinement_flags
_atom_site_occupancy
_atom_site_disorder_assembly
_atom_site_disorder_group
O O1 0.25005(6) 0.6063(4) 0.72174(11) 0.0251(3) Uani d . 1 . .
O O2 0.34121(7) 0.1635(4) 0.87377(12) 0.0271(4) Uani d . 1 . .
O O3 0.41052(6) 0.5004(4) 0.26993(10) 0.0181(3) Uani d . 1 . .
O O4 0.50168(6) 0.1761(4) 0.32189(11) 0.0181(3) Uani d . 1 . .
O O5 0.51882(6) -0.0146(4) 0.50322(11) 0.0190(3) Uani d . 1 . .
C C1 0.33965(11) 0.1379(8) 0.96954(19) 0.0333(6) Uani d . 1 . .
H H1A 0.3722(14) 0.001(7) 0.995(2) 0.036(8) Uiso d . 1 . .
C C2 0.29645(12) 0.3011(8) 1.00503(17) 0.0342(6) Uani d . 1 . .
H H2A 0.2846(17) 0.331(11) 1.057(3) 0.064(13) Uiso d . 1 . .
C C3 0.26677(10) 0.4471(7) 0.92549(17) 0.0247(5) Uani d . 1 . .
H H3A 0.2426(12) 0.568(8) 0.922(2) 0.026(8) Uiso d . 1 . .
C C4 0.29621(8) 0.3538(5) 0.84793(14) 0.0171(4) Uani d . 1 . .
C C5 0.28952(8) 0.4380(5) 0.74728(14) 0.0168(4) Uani d . 1 . .
C C6 0.33353(8) 0.3224(5) 0.68267(15) 0.0171(4) Uani d . 1 . .
H H6A 0.3628(11) 0.190(7) 0.709(2) 0.020(6) Uiso d . 1 . .
C C7 0.33640(8) 0.4294(5) 0.59260(14) 0.0167(4) Uani d . 1 . .
H H7A 0.3082(12) 0.566(7) 0.570(2) 0.023(7) Uiso d . 1 . .
C C8 0.37985(8) 0.3565(5) 0.52384(13) 0.0155(4) Uani d . 1 . .
C C9 0.37237(8) 0.4630(5) 0.43008(15) 0.0154(3) Uani d . 1 . .
H H9A 0.3401(11) 0.568(7) 0.410(2) 0.019(6) Uiso d . 1 . .
C C10 0.41374(8) 0.4064(5) 0.36290(13) 0.0143(3) Uani d . 1 . .
C C11 0.46246(8) 0.2434(5) 0.38936(13) 0.0145(3) Uani d . 1 . .
C C12 0.46971(8) 0.1383(5) 0.48394(14) 0.0151(4) Uani d . 1 . .
C C13 0.42857(8) 0.1923(5) 0.55057(14) 0.0155(4) Uani d . 1 . .
H H13A 0.4332(10) 0.125(6) 0.615(2) 0.014(6) Uiso d . 1 . .
C C14 0.36071(8) 0.6651(6) 0.24098(15) 0.0189(4) Uani d . 1 . .
H H14C 0.3554(11) 0.873(7) 0.274(2) 0.020(7) Uiso d . 1 . .
H H14B 0.3290(12) 0.513(7) 0.248(2) 0.019(7) Uiso d . 1 . .
H H14A 0.3628(12) 0.717(7) 0.177(2) 0.023(7) Uiso d . 1 . .
C C15 0.54913(9) 0.3915(6) 0.32550(18) 0.0224(4) Uani d . 1 . .
H H15A 0.5639(17) 0.395(12) 0.393(3) 0.069(13) Uiso d . 1 . .
H H15B 0.5367(14) 0.627(8) 0.309(2) 0.040(9) Uiso d . 1 . .
H H15C 0.5741(12) 0.315(8) 0.277(2) 0.032(8) Uiso d . 1 . .
C C16 0.52677(9) -0.1308(6) 0.59880(14) 0.0198(4) Uani d . 1 . .
H H16A 0.4975(11) -0.287(7) 0.617(2) 0.022(7) Uiso d . 1 . .
H H16B 0.5618(12) -0.249(7) 0.598(2) 0.023(7) Uiso d . 1 . .
H H16C 0.5293(11) 0.058(8) 0.645(2) 0.021(7) Uiso d . 1 . .

loop_
_atom_site_aniso_label
_atom_site_aniso_U_11
_atom_site_aniso_U_22
_atom_site_aniso_U_33
_atom_site_aniso_U_12
_atom_site_aniso_U_13
_atom_site_aniso_U_23
O1 0.0218(7) 0.0366(8) 0.0169(7) 0.0091(7) 0.0035(6) 0.0052(7)
O2 0.0229(7) 0.0313(9) 0.0272(9) -0.0017(7) -0.0050(6) 0.0068(7)
O3 0.0184(7) 0.0243(7) 0.0114(6) 0.0016(6) 0.0005(5) 0.0028(5)
O4 0.0166(6) 0.0244(7) 0.0133(6) -0.0004(6) 0.0038(5) -0.0033(6)
O5 0.0166(6) 0.0255(7) 0.0149(7) 0.0045(6) 0.0004(5) 0.0027(6)
C1 0.0318(12) 0.0426(15) 0.0256(12) -0.0123(11) -0.0095(9) 0.0101(10)
C2 0.0455(15) 0.0456(15) 0.0113(9) -0.0270(12) 0.0002(10) -0.0011(10)
C3 0.0218(9) 0.0340(12) 0.0182(10) -0.0103(10) 0.0068(8) -0.0077(9)
C4 0.0156(8) 0.0214(9) 0.0142(9) -0.0018(7) 0.0018(7) 0.0023(7)
C5 0.0161(8) 0.0217(9) 0.0126(8) -0.0029(7) 0.0028(7) 0.0009(7)
C6 0.0154(8) 0.0185(9) 0.0175(9) 0.0017(7) 0.0017(7) -0.0001(8)
C7 0.0126(8) 0.0226(10) 0.0149(8) 0.0008(7) 0.0017(7) -0.0017(7)
C8 0.0142(8) 0.0190(9) 0.0134(8) -0.0022(7) 0.0008(6) -0.0009(7)
C9 0.0145(7) 0.0187(9) 0.0130(8) -0.0004(7) 0.0001(7) -0.0006(7)
C10 0.0162(8) 0.0154(8) 0.0112(8) -0.0023(7) -0.0006(7) -0.0001(7)
C11 0.0141(7) 0.0167(8) 0.0127(8) -0.0017(7) 0.0035(6) -0.0018(7)
C12 0.0139(8) 0.0160(9) 0.0153(9) 0.0003(7) -0.0017(6) -0.0016(7)
C13 0.0164(8) 0.0195(9) 0.0107(8) -0.0022(7) 0.0008(7) 0.0002(7)
C14 0.0185(9) 0.0226(10) 0.0157(9) 0.0005(8) -0.0033(7) 0.0026(8)
C15 0.0196(9) 0.0214(10) 0.0262(10) -0.0027(8) 0.0090(8) -0.0005(9)
C16 0.0193(9) 0.0240(10) 0.0161(9) 0.0014(8) -0.0025(8) 0.0046(8)

loop_
_atom_type_symbol
_atom_type_description
_atom_type_scat_dispersion_real
_atom_type_scat_dispersion_imag
_atom_type_scat_source
C C 0.0033 0.0000 'International Tables Vol C Tables 4.2.6.8 and 6.1.1.4'
H H 0.0000 0.0000 'International Tables Vol C Tables 4.2.6.8 and 6.1.1.4'
O O 0.0106 0.0000 'International Tables Vol C Tables 4.2.6.8 and 6.1.1.4'

loop_
_geom_angle_atom_site_label_1
_geom_angle_atom_site_label_2
_geom_angle_atom_site_label_3
_geom_angle_site_symmetry_1
_geom_angle_site_symmetry_3
_geom_angle
_geom_angle_publ_flag
C1 O2 C4 . . 106.4(2) ?
C10 O3 C14 . . 116.54(16) ?
C11 O4 C15 . . 114.47(16) ?
C12 O5 C16 . . 116.60(16) ?
C2 C1 O2 . . 111.0(2) ?
C2 C1 H1A . . 137.1(19) ?
O2 C1 H1A . . 111.8(19) ?
C1 C2 C3 . . 107.3(2) ?
C1 C2 H2A . . 135(3) ?
C3 C2 H2A . . 118(3) ?
C4 C3 C2 . . 104.4(2) ?
C4 C3 H3A . . 122(3) ?
C2 C3 H3A . . 133(3) ?
C3 C4 O2 . . 110.8(2) ?
C3 C4 C5 . . 131.1(2) ?
O2 C4 C5 . . 117.99(17) ?
O1 C5 C4 . . 119.79(18) ?
O1 C5 C6 . . 123.80(19) ?
C4 C5 C6 . . 116.36(18) ?
C7 C6 C5 . . 121.40(19) ?
C7 C6 H6A . . 120.0(17) ?
C5 C6 H6A . . 118.1(17) ?
C6 C7 C8 . . 126.96(19) ?
C6 C7 H7A . . 118.4(18) ?
C8 C7 H7A . . 114.6(18) ?
C9 C8 C13 . . 120.28(17) ?
C9 C8 C7 . . 118.13(18) ?
C13 C8 C7 . . 121.57(17) ?
C10 C9 C8 . . 119.77(17) ?
C10 C9 H9A . . 118.2(18) ?
C8 C9 H9A . . 122.0(18) ?
O3 C10 C9 . . 124.33(18) ?
O3 C10 C11 . . 115.57(17) ?
C9 C10 C11 . . 120.10(17) ?
O4 C11 C10 . . 119.52(17) ?
O4 C11 C12 . . 120.68(17) ?
C10 C11 C12 . . 119.74(17) ?
O5 C12 C13 . . 124.26(18) ?
O5 C12 C11 . . 115.50(17) ?
C13 C12 C11 . . 120.25(17) ?
C12 C13 C8 . . 119.85(18) ?
C12 C13 H13A . . 121.0(15) ?
C8 C13 H13A . . 119.1(15) ?
O3 C14 H14C . . 111.7(17) ?
O3 C14 H14B . . 110.3(16) ?
H14C C14 H14B . . 112(2) ?
O3 C14 H14A . . 109.5(18) ?
H14C C14 H14A . . 107(3) ?
H14B C14 H14A . . 106(2) ?
O4 C15 H15A . . 109(3) ?
O4 C15 H15B . . 107.9(19) ?
H15A C15 H15B . . 108(3) ?
O4 C15 H15C . . 106.8(19) ?
H15A C15 H15C . . 116(3) ?
H15B C15 H15C . . 109(3) ?
O5 C16 H16A . . 110.7(17) ?
O5 C16 H16B . . 105.3(17) ?
H16A C16 H16B . . 109(2) ?
O5 C16 H16C . . 111.9(18) ?
H16A C16 H16C . . 111(2) ?
H16B C16 H16C . . 109(2) ?

loop_
_geom_bond_atom_site_label_1
_geom_bond_atom_site_label_2
_geom_bond_site_symmetry_2
_geom_bond_distance
_geom_bond_publ_flag
O1 C5 . 1.224(3) ?
O2 C1 . 1.353(3) ?
O2 C4 . 1.379(3) ?
O3 C10 . 1.364(2) ?
O3 C14 . 1.435(2) ?
O4 C11 . 1.372(2) ?
O4 C15 . 1.438(3) ?
O5 C12 . 1.366(2) ?
O5 C16 . 1.437(2) ?
C1 C2 . 1.332(5) ?
C1 H1A . 1.03(3) ?
C2 C3 . 1.454(4) ?
C2 H2A . 0.80(5) ?
C3 C4 . 1.357(3) ?
C3 H3A . 0.76(3) ?
C4 C5 . 1.466(3) ?
C5 C6 . 1.477(3) ?
C6 C7 . 1.340(3) ?
C6 H6A . 0.96(3) ?
C7 C8 . 1.461(3) ?
C7 H7A . 0.93(3) ?
C8 C9 . 1.399(3) ?
C8 C13 . 1.403(3) ?
C9 C10 . 1.398(3) ?
C9 H9A . 0.93(3) ?
C10 C11 . 1.400(3) ?
C11 C12 . 1.407(3) ?
C12 C13 . 1.387(3) ?
C13 H13A . 0.96(3) ?
C14 H14C . 0.96(3) ?
C14 H14B . 0.99(3) ?
C14 H14A . 0.93(3) ?
C15 H15A . 1.02(5) ?
C15 H15B . 1.01(3) ?
C15 H15C . 0.96(3) ?
C16 H16A . 0.98(3) ?
C16 H16B . 0.97(3) ?
C16 H16C . 1.00(3) ?

loop_
_geom_hbond_atom_site_label_D
_geom_hbond_atom_site_label_H
_geom_hbond_atom_site_label_A
_geom_hbond_site_symmetry_A
_geom_hbond_distance_DH
_geom_hbond_distance_HA
_geom_hbond_distance_DA
_geom_hbond_angle_DHA
_geom_hbond_publ_flag
C14 H14B O1 4_544 0.99(3) 2.54(3) 3.503(3) 166(2) y
C15 H15B O4 1_565 1.01(3) 2.36(3) 3.337(3) 162(2) y

loop_
_geom_torsion_atom_site_label_1
_geom_torsion_atom_site_label_2
_geom_torsion_atom_site_label_3
_geom_torsion_atom_site_label_4
_geom_torsion_site_symmetry_1
_geom_torsion_site_symmetry_2
_geom_torsion_site_symmetry_3
_geom_torsion_site_symmetry_4
_geom_torsion
_geom_torsion_publ_flag
C4 O2 C1 C2 . . . . -0.1(3) ?
O2 C1 C2 C3 . . . . 0.1(3) ?
C1 C2 C3 C4 . . . . -0.1(3) ?
C2 C3 C4 O2 . . . . 0.0(2) ?
C2 C3 C4 C5 . . . . -175.9(2) ?
C1 O2 C4 C3 . . . . 0.1(3) ?
C1 O2 C4 C5 . . . . 176.5(2) ?
C3 C4 C5 O1 . . . . -4.4(4) ?
O2 C4 C5 O1 . . . . 179.97(19) ?
C3 C4 C5 C6 . . . . 172.9(2) ?
O2 C4 C5 C6 . . . . -2.7(3) ?
O1 C5 C6 C7 . . . . 8.0(3) ?
C4 C5 C6 C7 . . . . -169.2(2) ?
C5 C6 C7 C8 . . . . 174.83(19) ?
C6 C7 C8 C9 . . . . 173.3(2) ?
C6 C7 C8 C13 . . . . -8.3(3) ?
C13 C8 C9 C10 . . . . -0.2(3) ?
C7 C8 C9 C10 . . . . 178.14(18) ?
C14 O3 C10 C9 . . . . -0.6(3) ?
C14 O3 C10 C11 . . . . 179.43(17) ?
C8 C9 C10 O3 . . . . -179.95(18) ?
C8 C9 C10 C11 . . . . 0.1(3) ?
C15 O4 C11 C10 . . . . 104.9(2) ?
C15 O4 C11 C12 . . . . -77.7(2) ?
O3 C10 C11 O4 . . . . -2.9(3) ?
C9 C10 C11 O4 . . . . 177.11(18) ?
O3 C10 C11 C12 . . . . 179.71(18) ?
C9 C10 C11 C12 . . . . -0.3(3) ?
C16 O5 C12 C13 . . . . 1.4(3) ?
C16 O5 C12 C11 . . . . -178.70(17) ?
O4 C11 C12 O5 . . . . 3.4(3) ?
C10 C11 C12 O5 . . . . -179.21(17) ?
O4 C11 C12 C13 . . . . -176.68(18) ?
C10 C11 C12 C13 . . . . 0.7(3) ?
O5 C12 C13 C8 . . . . 179.05(18) ?
C11 C12 C13 C8 . . . . -0.8(3) ?
C9 C8 C13 C12 . . . . 0.6(3) ?
C7 C8 C13 C12 . . . . -177.69(19) ?

loop_
_cod_related_entry_id
_cod_related_entry_database
_cod_related_entry_code
1 ChemSpider 4698215
